data_2103183
loop_
_publ_author_name
'Marsh, Richard E.'
'Kapon, Moshe'
'Hu, Shengzhi'
'Herbstein, Frank H.'

_publ_section_title
;
 Some 60 new space-group corrections
;
_journal_issue 1
_journal_name_full 'Acta Crystallographica Section B'
_journal_page_first 62
_journal_page_last 77
_journal_paper_doi 10.1107/S0108768101017128
_journal_volume 58
_journal_year 2002
_chemical_formula_moiety 'Li Na3 (Mo O4)3 6(H2 O)'
_chemical_formula_sum 'H12 Li Mo3 Na3 O18'
_space_group_IT_number 161
_symmetry_cell_setting hexagonal
_symmetry_space_group_name_Hall 'R 3 -2"c'
_symmetry_space_group_name_H-M 'R 3 c :H'
_cell_angle_alpha 90.00
_cell_angle_beta 90.01
_cell_angle_gamma 119.99
_cell_formula_units_Z 6
_cell_length_a 8.735
_cell_length_b 8.732
_cell_length_c 31.163
_cell_volume 2058.687
_cod_data_source_file bm0047.cif
_cod_data_source_block CSD_CIF_Table22S
_cod_depositor_comments
;
 Restoring _atom_type_symbol loop that was previously accidentally deleted.
 
 Antanas Vaitkus
 2013-04-10
-------------------------------------------------------------------------------
 Added _atom_site_type_symbol label and values.

 Antanas Vaitkus
 2013-04-09
;
_cod_original_sg_symbol_H-M R3c
_cod_original_formula_sum ' LiNa3(MoO4)3.6H2O '
_cod_database_code 2103183

loop_
_symmetry_equiv_pos_as_xyz
'x, y, z'
'-y, x-y, z'
'-x+y, -x, z'
'-y, -x, z+1/2'
'-x+y, y, z+1/2'
'x, x-y, z+1/2'
'x+2/3, y+1/3, z+1/3'
'-y+2/3, x-y+1/3, z+1/3'
'-x+y+2/3, -x+1/3, z+1/3'
'-y+2/3, -x+1/3, z+5/6'
'-x+y+2/3, y+1/3, z+5/6'
'x+2/3, x-y+1/3, z+5/6'
'x+1/3, y+2/3, z+2/3'
'-y+1/3, x-y+2/3, z+2/3'
'-x+y+1/3, -x+2/3, z+2/3'
'-y+1/3, -x+2/3, z+7/6'
'-x+y+1/3, y+2/3, z+7/6'
'x+1/3, x-y+2/3, z+7/6'

loop_
_atom_site_label
_atom_site_type_symbol
_atom_site_fract_x
_atom_site_fract_y
_atom_site_fract_z
Mo1 Mo .0 .0 .09267
Mo2 Mo .0 .0 .84499
O1 O .0 .0 .0355
O2 O -.1514 .0620 .1110
O5 O .4632 .3028 .1974
O8 O .0 .0 .7898
Ow1 O .7121 .1506 .0417
Ow2 O .5494 .6301 .1197
Li Li .0 .0 .7272
Na Na .2939 .4053 .15846

loop_
_atom_type_symbol
Mo
O
Li
Na
